data_1517457
loop_
_publ_author_name
'Takesue, Takuya'
'Fujita, Morifumi'
'Sugimura, Takashi'
'Akutsu, Hiroki'

_publ_section_title
;
 A Series of Two Oxidation Reactions of ortho-Alkenylbenzamide with
 Hypervalent Iodine(III): A Concise Entry into (3R,4R)-4-Hydroxymellein
 and (3R,4R)-4-Hydroxy-6-methoxymellein.
;
_journal_issue 17
_journal_name_full 'Organic letters'
_journal_page_first 4634
_journal_paper_doi 10.1021/ol502225p
_journal_volume 16
_journal_year 2014
_chemical_formula_moiety 'C13 H15 N O4'
_chemical_formula_sum 'C13 H15 N O4'
_chemical_formula_weight 249.27
_space_group_IT_number 2
_symmetry_cell_setting triclinic
_symmetry_Int_Tables_number 2
_symmetry_space_group_name_Hall '-P 1'
_symmetry_space_group_name_H-M 'P -1'
_atom_sites_solution_hydrogens geom
_atom_sites_solution_primary direct
_atom_sites_solution_secondary difmap
_cell_angle_alpha 86.060(13)
_cell_angle_beta 86.801(14)
_cell_angle_gamma 83.376(12)
_cell_formula_units_Z 2
_cell_length_a 6.954(3)
_cell_length_b 8.706(3)
_cell_length_c 10.605(4)
_cell_measurement_reflns_used 1846
_cell_measurement_temperature 293
_cell_measurement_theta_max 30.22
_cell_measurement_theta_min 2.36
_cell_volume 635.5(4)
_computing_cell_refinement CrystalClear
_computing_data_collection 'CrystalClear (Rigaku Inc., 2008)'
_computing_data_reduction CrystalClear
_computing_molecular_graphics 'CrystalStructure 4.0'
_computing_publication_material 'CrystalStructure 4.0 (Rigaku, 2010)'
_computing_structure_refinement 'SHELXL97 (Sheldrick, 2008)'
_computing_structure_solution 'Il Milione (Burla, et al., 2007)'
_diffrn_ambient_temperature 293
_diffrn_detector_area_resol_mean 7.314
_diffrn_measured_fraction_theta_full 0.951
_diffrn_measured_fraction_theta_max 0.951
_diffrn_measurement_device_type 'Rigaku Mercury70'
_diffrn_measurement_method \w
_diffrn_radiation_type 'Mo K\a'
_diffrn_radiation_wavelength 0.71075
_diffrn_reflns_av_R_equivalents 0.0341
_diffrn_reflns_limit_h_max 9
_diffrn_reflns_limit_h_min -8
_diffrn_reflns_limit_k_max 11
_diffrn_reflns_limit_k_min -11
_diffrn_reflns_limit_l_max 9
_diffrn_reflns_limit_l_min -13
_diffrn_reflns_number 5468
_diffrn_reflns_theta_full 27.50
_diffrn_reflns_theta_max 27.50
_diffrn_standards_number 0
_exptl_absorpt_coefficient_mu 0.097
_exptl_absorpt_correction_T_max 0.976
_exptl_absorpt_correction_T_min 0.967
_exptl_absorpt_correction_type numerical
_exptl_absorpt_process_details 'NUMABS (Rigaku, 1999)'
_exptl_crystal_colour colorless
_exptl_crystal_density_diffrn 1.303
_exptl_crystal_density_method 'not measured'
_exptl_crystal_description block
_exptl_crystal_F_000 264.00
_exptl_crystal_size_max 0.300
_exptl_crystal_size_mid 0.250
_exptl_crystal_size_min 0.250
_refine_diff_density_max 0.280
_refine_diff_density_min -0.210
_refine_ls_extinction_method none
_refine_ls_goodness_of_fit_ref 0.915
_refine_ls_hydrogen_treatment refxyz
_refine_ls_number_parameters 223
_refine_ls_number_reflns 2779
_refine_ls_number_restraints 0
_refine_ls_R_factor_gt 0.0451
_refine_ls_shift/su_max 0.001
_refine_ls_structure_factor_coef Fsqd
_refine_ls_weighting_details 'w = 1/[\s^2^(Fo^2^)+(0.0738P)^2^+0.0000P] where P=(Fo^2^+2Fc^2^)/3'
_refine_ls_weighting_scheme calc
_refine_ls_wR_factor_ref 0.1369
_reflns_number_gt 1677
_reflns_number_total 2779
_reflns_threshold_expression F^2^>2.0\s(F^2^)
_cod_data_source_file ol502225p_si_007.cif
_cod_data_source_block 13-TT-22
_cod_depositor_comments 'Adding full bibliography for 1517449--1517457.cif.'
_cod_original_cell_volume 635.4(4)
_cod_database_code 1517457

loop_
_symmetry_equiv_pos_site_id
_symmetry_equiv_pos_as_xyz
1 +X,+Y,+Z
2 -X,-Y,-Z

loop_
_atom_site_label
_atom_site_type_symbol
_atom_site_fract_x
_atom_site_fract_y
_atom_site_fract_z
_atom_site_U_iso_or_equiv
_atom_site_adp_type
_atom_site_occupancy
_atom_site_symmetry_multiplicity
_atom_site_calc_flag
O1 O 0.52548(16) 0.43052(13) 0.79965(11) 0.0505(4) Uani 1.0 2 d
O2 O 0.25420(17) 0.30822(12) 0.98872(10) 0.0505(4) Uani 1.0 2 d
O3 O 0.2457(3) 0.10262(17) 1.12531(14) 0.0934(6) Uani 1.0 2 d
O4 O 0.50965(19) 0.68755(14) 0.67853(13) 0.0644(4) Uani 1.0 2 d
N1 N 0.3760(2) 0.58950(16) 0.64397(14) 0.0534(4) Uani 1.0 2 d
C1 C -0.0008(3) 0.1340(3) 0.6592(2) 0.0635(6) Uani 1.0 2 d
C2 C 0.0239(3) 0.2499(3) 0.5665(2) 0.0663(6) Uani 1.0 2 d
C3 C 0.1073(3) 0.1206(2) 0.76477(19) 0.0548(5) Uani 1.0 2 d
C4 C 0.1570(3) 0.3545(3) 0.57903(18) 0.0583(5) Uani 1.0 2 d
C5 C 0.2407(3) 0.22448(18) 0.77981(15) 0.0438(4) Uani 1.0 2 d
C6 C 0.2640(3) 0.34311(18) 0.68713(15) 0.0437(4) Uani 1.0 2 d
C7 C 0.3604(3) 0.21433(19) 0.89344(15) 0.0446(4) Uani 1.0 2 d
C8 C 0.3961(3) 0.45922(18) 0.70830(15) 0.0435(4) Uani 1.0 2 d
C9 C 0.5532(3) 0.27492(19) 0.86028(16) 0.0465(5) Uani 1.0 2 d
C10 C 0.2000(3) 0.2372(3) 1.09885(17) 0.0526(5) Uani 1.0 2 d
C11 C 0.0819(4) 0.3464(4) 1.1817(3) 0.0673(6) Uani 1.0 2 d
C12 C 0.4707(5) 0.8338(3) 0.6107(3) 0.0746(7) Uani 1.0 2 d
C13 C 0.6776(4) 0.2837(3) 0.9704(3) 0.0603(6) Uani 1.0 2 d
H1 H -0.091(4) 0.059(3) 0.650(2) 0.081(7) Uiso 1.0 2 d
H2 H -0.047(3) 0.262(3) 0.491(2) 0.077(7) Uiso 1.0 2 d
H3 H 0.094(3) 0.041(3) 0.8286(18) 0.060(6) Uiso 1.0 2 d
H4 H 0.182(3) 0.437(3) 0.513(2) 0.069(6) Uiso 1.0 2 d
H11A H 0.014(5) 0.294(4) 1.243(4) 0.142(12) Uiso 1.0 2 d
H11B H 0.159(5) 0.407(4) 1.210(3) 0.119(11) Uiso 1.0 2 d
H7 H 0.383(3) 0.107(2) 0.9259(16) 0.050(5) Uiso 1.0 2 d
H11C H -0.006(4) 0.417(3) 1.132(3) 0.122(11) Uiso 1.0 2 d
H9 H 0.619(3) 0.2036(18) 0.7985(17) 0.051(5) Uiso 1.0 2 d
H12A H 0.562(4) 0.899(3) 0.634(3) 0.109(9) Uiso 1.0 2 d
H12B H 0.338(4) 0.883(3) 0.639(3) 0.115(10) Uiso 1.0 2 d
H12C H 0.474(5) 0.827(4) 0.512(3) 0.132(11) Uiso 1.0 2 d
H13A H 0.713(3) 0.176(3) 1.012(2) 0.082(7) Uiso 1.0 2 d
H13B H 0.613(4) 0.344(3) 1.030(3) 0.081(8) Uiso 1.0 2 d
H13C H 0.801(4) 0.320(3) 0.945(2) 0.081(7) Uiso 1.0 2 d

loop_
_atom_site_aniso_label
_atom_site_aniso_U_11
_atom_site_aniso_U_22
_atom_site_aniso_U_33
_atom_site_aniso_U_12
_atom_site_aniso_U_13
_atom_site_aniso_U_23
O1 0.0491(7) 0.0489(7) 0.0539(7) -0.0087(6) -0.0111(6) 0.0059(6)
O2 0.0624(8) 0.0453(7) 0.0405(7) 0.0029(6) 0.0047(6) -0.0002(5)
O3 0.1444(16) 0.0565(9) 0.0751(11) -0.0168(10) 0.0269(10) 0.0113(8)
O4 0.0633(9) 0.0546(8) 0.0761(10) -0.0163(7) -0.0127(7) 0.0142(7)
N1 0.0497(9) 0.0529(9) 0.0570(10) -0.0080(7) -0.0042(7) 0.0054(7)
C1 0.0524(12) 0.0686(13) 0.0731(14) -0.0137(11) -0.0055(11) -0.0177(11)
C2 0.0570(12) 0.0844(15) 0.0601(13) -0.0088(11) -0.0150(11) -0.0130(11)
C3 0.0546(12) 0.0507(11) 0.0599(12) -0.0086(9) -0.0004(10) -0.0068(9)
C4 0.0557(12) 0.0695(13) 0.0492(11) -0.0042(10) -0.0068(9) -0.0016(10)
C5 0.0407(9) 0.0442(9) 0.0459(10) -0.0012(8) 0.0016(8) -0.0078(8)
C6 0.0402(9) 0.0480(10) 0.0424(9) -0.0013(8) 0.0005(7) -0.0063(7)
C7 0.0525(10) 0.0349(9) 0.0444(10) 0.0014(8) 0.0014(8) -0.0024(7)
C8 0.0388(9) 0.0482(10) 0.0421(9) -0.0019(8) 0.0006(7) 0.0001(8)
C9 0.0467(10) 0.0417(9) 0.0500(11) 0.0011(8) -0.0055(8) -0.0025(8)
C10 0.0543(11) 0.0575(11) 0.0476(10) -0.0166(9) 0.0012(8) -0.0006(9)
C11 0.0576(13) 0.0929(18) 0.0525(13) -0.0121(13) 0.0089(11) -0.0153(12)
C12 0.0761(17) 0.0462(12) 0.098(2) -0.0045(12) -0.0000(14) 0.0137(11)
C13 0.0599(14) 0.0551(12) 0.0659(14) -0.0009(11) -0.0196(11) 0.0011(11)

loop_
_atom_type_symbol
_atom_type_description
_atom_type_scat_dispersion_real
_atom_type_scat_dispersion_imag
_atom_type_scat_source
C C 0.0033 0.0016
;
International Tables for Crystallography
(1992, Vol. C, Tables 4.2.6.8 and 6.1.1.4)
;
H H 0.0000 0.0000
;
International Tables for Crystallography
(1992, Vol. C, Table 6.1.1.4)
;
N N 0.0061 0.0033
;
International Tables for Crystallography
(1992, Vol. C, Tables 4.2.6.8 and 6.1.1.4)
;
O O 0.0106 0.0060
;
International Tables for Crystallography
(1992, Vol. C, Tables 4.2.6.8 and 6.1.1.4)
;

loop_
_geom_angle_atom_site_label_1
_geom_angle_atom_site_label_2
_geom_angle_atom_site_label_3
_geom_angle
_geom_angle_publ_flag
C8 O1 C9 118.25(13) yes
C7 O2 C10 118.23(13) yes
N1 O4 C12 108.22(16) yes
O4 N1 C8 110.97(14) yes
C2 C1 C3 120.1(2) yes
C1 C2 C4 120.5(2) yes
C1 C3 C5 120.49(18) yes
C2 C4 C6 119.54(18) yes
C3 C5 C6 119.56(16) yes
C3 C5 C7 122.14(15) yes
C6 C5 C7 118.30(15) yes
C4 C6 C5 119.80(17) yes
C4 C6 C8 121.10(15) yes
C5 C6 C8 119.05(15) yes
O2 C7 C5 108.07(13) yes
O2 C7 C9 109.23(14) yes
C5 C7 C9 110.80(14) yes
O1 C8 N1 121.49(16) yes
O1 C8 C6 119.89(14) yes
N1 C8 C6 118.48(15) yes
O1 C9 C7 110.74(13) yes
O1 C9 C13 106.44(15) yes
C7 C9 C13 115.14(16) yes
O2 C10 O3 122.86(17) yes
O2 C10 C11 111.63(17) yes
O3 C10 C11 125.51(19) yes
C2 C1 H1 120.7(13) no
C3 C1 H1 119.2(13) no
C1 C2 H2 122.5(13) no
C4 C2 H2 117.0(13) no
C1 C3 H3 121.4(13) no
C5 C3 H3 118.1(13) no
C2 C4 H4 122.7(13) no
C6 C4 H4 117.8(13) no
O2 C7 H7 110.1(10) no
C5 C7 H7 109.6(11) no
C9 C7 H7 109.0(10) no
O1 C9 H9 108.9(10) no
C7 C9 H9 104.8(10) no
C13 C9 H9 110.8(10) no
C10 C11 H11A 111(2) no
C10 C11 H11B 107.9(19) no
C10 C11 H11C 110.0(18) no
H11A C11 H11B 114(3) no
H11A C11 H11C 110(3) no
H11B C11 H11C 103(3) no
O4 C12 H12A 107.6(15) no
O4 C12 H12B 108.9(15) no
O4 C12 H12C 113.9(15) no
H12A C12 H12B 107(3) no
H12A C12 H12C 111(3) no
H12B C12 H12C 108(3) no
C9 C13 H13A 110.2(13) no
C9 C13 H13B 110.6(15) no
C9 C13 H13C 112.4(13) no
H13A C13 H13B 108.2(18) no
H13A C13 H13C 104.0(17) no
H13B C13 H13C 111(2) no

loop_
_geom_bond_atom_site_label_1
_geom_bond_atom_site_label_2
_geom_bond_distance
_geom_bond_publ_flag
O1 C8 1.350(2) yes
O1 C9 1.456(2) yes
O2 C7 1.458(2) yes
O2 C10 1.339(2) yes
O3 C10 1.196(3) yes
O4 N1 1.411(2) yes
O4 C12 1.424(3) yes
N1 C8 1.280(2) yes
C1 C2 1.378(3) yes
C1 C3 1.374(3) yes
C2 C4 1.388(4) yes
C3 C5 1.390(3) yes
C4 C6 1.393(3) yes
C5 C6 1.393(3) yes
C5 C7 1.494(3) yes
C6 C8 1.478(3) yes
C7 C9 1.512(3) yes
C9 C13 1.503(3) yes
C10 C11 1.485(4) yes
C1 H1 0.97(3) no
C2 H2 0.95(3) no
C3 H3 0.942(19) no
C4 H4 0.99(2) no
C7 H7 0.969(17) no
C9 H9 0.991(17) no
C11 H11A 0.91(4) no
C11 H11B 0.88(3) no
C11 H11C 0.97(3) no
C12 H12A 0.95(3) no
C12 H12B 1.01(3) no
C12 H12C 1.05(4) no
C13 H13A 1.02(2) no
C13 H13B 0.92(3) no
C13 H13C 0.97(3) no

loop_
_geom_contact_atom_site_label_1
_geom_contact_atom_site_label_2
_geom_contact_distance
_geom_contact_publ_flag
_geom_contact_site_symmetry_2
O1 O2 2.9086(18) no .
O1 O4 2.4966(18) no .
O1 C5 2.846(3) no .
O2 C3 3.247(3) no .
O2 C6 3.190(3) no .
O2 C8 3.314(2) no .
O2 C13 2.924(3) no .
O3 C7 2.694(3) no .
N1 C4 2.830(3) no .
N1 C9 3.599(3) no .
C1 C6 2.775(3) no .
C2 C5 2.770(3) no .
C3 C4 2.771(3) no .
C5 C10 3.388(3) no .
C6 C9 2.785(3) no .
C7 C8 2.820(3) no .
C8 C12 3.441(3) no .
C9 C10 3.453(3) no .
C10 C13 3.575(4) no .
O1 C11 3.550(4) no 2_667
O3 O4 3.492(3) no 2_667
O3 C1 3.478(3) no 2_557
O3 C3 3.410(3) no 2_557
O3 C9 3.417(3) no 2_657
O3 C13 3.553(3) no 2_657
O4 O3 3.492(3) no 2_667
O4 C4 3.493(3) no 2_666
O4 C10 3.336(3) no 2_667
O4 C11 3.251(3) no 2_667
N1 C11 3.597(3) no 2_567
C1 O3 3.478(3) no 2_557
C3 O3 3.410(3) no 2_557
C4 O4 3.493(3) no 2_666
C4 C4 3.542(3) no 2_566
C4 C12 3.512(4) no 2_666
C9 O3 3.417(3) no 2_657
C10 O4 3.336(3) no 2_667
C11 O1 3.550(4) no 2_667
C11 O4 3.251(3) no 2_667
C11 N1 3.597(3) no 2_567
C12 C4 3.512(4) no 2_666
C13 O3 3.553(3) no 2_657
O1 H7 3.265(17) no .
O1 H13A 3.26(2) no .
O1 H13B 2.59(3) no .
O1 H13C 2.58(3) no .
O2 H3 3.30(2) no .
O2 H11A 3.10(4) no .
O2 H11B 2.58(3) no .
O2 H11C 2.44(3) no .
O2 H9 3.239(16) no .
O2 H13A 3.28(2) no .
O2 H13B 2.61(3) no .
O3 H3 3.47(2) no .
O3 H11A 2.53(4) no .
O3 H11B 2.85(3) no .
O3 H7 2.271(16) no .
O3 H11C 3.08(3) no .
O3 H13A 3.52(3) no .
O3 H13B 3.55(3) no .
N1 H4 2.53(2) no .
N1 H12A 3.11(3) no .
N1 H12B 2.54(3) no .
N1 H12C 2.55(3) no .
C1 H4 3.31(2) no .
C2 H3 3.243(19) no .
C3 H2 3.26(3) no .
C3 H7 2.627(17) no .
C4 H1 3.28(3) no .
C5 H1 3.27(3) no .
C5 H4 3.29(2) no .
C5 H9 2.636(17) no .
C6 H2 3.25(3) no .
C6 H3 3.245(19) no .
C6 H7 3.231(16) no .
C6 H9 2.900(16) no .
C7 H3 2.66(2) no .
C7 H13A 2.79(3) no .
C7 H13B 2.72(3) no .
C7 H13C 3.38(3) no .
C8 H4 2.65(2) no .
C8 H9 2.712(16) no .
C10 H3 3.59(2) no .
C10 H7 2.440(17) no .
C10 H13B 3.15(3) no .
C13 H7 2.776(18) no .
H1 H2 2.38(3) no .
H1 H3 2.34(3) no .
H2 H4 2.36(3) no .
H3 H7 2.45(3) no .
H7 H9 2.27(3) no .
H7 H13A 2.66(3) no .
H7 H13B 3.05(3) no .
H9 H13A 2.38(3) no .
H9 H13B 2.81(3) no .
H9 H13C 2.40(3) no .
O1 H11B 2.73(3) no 2_667
O1 H13B 2.81(3) no 2_667
O2 H11C 3.03(3) no 2_567
O2 H13B 3.26(3) no 2_667
O2 H13C 3.20(3) no 1_455
O2 H13C 3.34(2) no 2_667
O3 H1 2.91(2) no 2_557
O3 H3 2.80(2) no 2_557
O3 H7 3.032(16) no 2_657
O3 H9 2.802(16) no 2_657
O3 H12A 2.94(3) no 2_667
O3 H13A 2.89(3) no 2_657
O4 H4 3.031(19) no 2_666
O4 H11A 3.48(4) no 2_667
O4 H11B 2.67(3) no 2_667
O4 H13B 3.16(3) no 2_667
N1 H2 2.90(2) no 2_566
N1 H4 3.407(19) no 2_666
N1 H11A 3.00(4) no 2_567
N1 H11C 3.41(3) no 2_567
N1 H13B 3.55(3) no 2_667
C1 H9 2.974(16) no 1_455
C1 H12B 3.03(3) no 1_545
C2 H4 3.020(19) no 2_566
C2 H11A 3.43(4) no 1_554
C2 H12C 3.54(3) no 2_666
C3 H9 3.391(16) no 1_455
C3 H12B 2.83(3) no 1_545
C3 H13A 3.55(2) no 2_657
C3 H13C 3.21(2) no 1_455
C4 H2 3.382(19) no 2_566
C4 H4 2.972(19) no 2_566
C4 H12C 3.00(3) no 2_666
C5 H11C 3.51(3) no 2_567
C5 H12B 3.40(3) no 1_545
C5 H13C 3.48(3) no 1_455
C6 H11C 3.25(3) no 2_567
C6 H12C 3.06(3) no 2_666
C7 H13A 3.56(3) no 2_657
C8 H11A 3.40(3) no 2_567
C8 H11B 3.59(3) no 2_667
C8 H11C 3.23(3) no 2_567
C8 H12C 3.55(3) no 2_666
C8 H13B 3.35(3) no 2_667
C10 H3 3.37(2) no 2_557
C10 H12A 3.43(3) no 2_667
C10 H13C 3.28(3) no 1_455
C11 H2 3.41(3) no 1_556
C11 H13C 3.30(3) no 1_455
C11 H13C 3.29(2) no 2_667
C12 H2 3.40(3) no 2_566
C12 H4 3.446(19) no 2_666
C12 H12A 3.36(3) no 2_676
C12 H12C 3.20(3) no 2_676
C13 H11B 3.46(3) no 2_667
C13 H7 3.570(17) no 2_657
C13 H11C 3.22(3) no 1_655
H1 O3 2.91(2) no 2_557
H1 H1 3.52(3) no 2_556
H1 H2 3.28(3) no 2_556
H1 H11A 3.20(4) no 2_557
H1 H9 2.73(3) no 1_455
H1 H12A 2.94(4) no 1_445
H1 H12B 3.19(4) no 1_545
H1 H12B 3.57(4) no 2_566
H1 H12C 3.27(4) no 2_566
H2 N1 2.90(2) no 2_566
H2 C4 3.382(19) no 2_566
H2 C11 3.41(3) no 1_554
H2 C12 3.40(3) no 2_566
H2 H1 3.28(3) no 2_556
H2 H4 2.68(3) no 2_566
H2 H11A 2.64(4) no 1_554
H2 H11B 3.46(4) no 1_554
H2 H12B 2.96(4) no 2_566
H2 H12C 3.16(4) no 2_566
H3 O3 2.80(2) no 2_557
H3 C10 3.37(2) no 2_557
H3 H11A 3.25(4) no 2_557
H3 H9 3.46(3) no 1_455
H3 H12B 2.87(4) no 1_545
H3 H13A 3.34(3) no 1_455
H3 H13A 2.73(3) no 2_657
H3 H13C 3.24(3) no 1_455
H4 O4 3.031(19) no 2_666
H4 N1 3.407(19) no 2_666
H4 C2 3.020(19) no 2_566
H4 C4 2.972(19) no 2_566
H4 C12 3.446(19) no 2_666
H4 H2 2.68(3) no 2_566
H4 H4 2.66(3) no 2_566
H4 H11A 3.50(4) no 1_554
H4 H11B 3.26(4) no 1_554
H4 H12C 3.14(4) no 2_666
H11A O4 3.48(4) no 2_667
H11A N1 3.00(4) no 2_567
H11A C2 3.43(4) no 1_556
H11A C8 3.40(3) no 2_567
H11A H1 3.20(4) no 2_557
H11A H2 2.64(4) no 1_556
H11A H3 3.25(4) no 2_557
H11A H4 3.50(4) no 1_556
H11A H12A 3.49(4) no 2_667
H11A H12B 3.19(5) no 2_567
H11A H13A 3.59(5) no 1_455
H11A H13C 3.55(4) no 1_455
H11B O1 2.73(3) no 2_667
H11B O4 2.67(3) no 2_667
H11B C8 3.59(3) no 2_667
H11B C13 3.46(3) no 2_667
H11B H2 3.46(4) no 1_556
H11B H4 3.26(4) no 1_556
H11B H12A 3.48(4) no 2_667
H11B H13C 2.83(4) no 2_667
H7 O3 3.032(16) no 2_657
H7 C13 3.570(17) no 2_657
H7 H7 2.79(3) no 2_657
H7 H13A 2.66(3) no 2_657
H11C O2 3.03(3) no 2_567
H11C N1 3.41(3) no 2_567
H11C C5 3.51(3) no 2_567
H11C C6 3.25(3) no 2_567
H11C C8 3.23(3) no 2_567
H11C C13 3.22(3) no 1_455
H11C H11C 3.06(4) no 2_567
H11C H13A 3.38(4) no 1_455
H11C H13B 3.06(4) no 1_455
H11C H13C 2.69(4) no 1_455
H11C H13C 2.88(4) no 2_667
H9 O3 2.802(16) no 2_657
H9 C1 2.974(16) no 1_655
H9 C3 3.391(16) no 1_655
H9 H1 2.73(3) no 1_655
H9 H3 3.46(3) no 1_655
H9 H12A 3.34(4) no 1_545
H9 H12C 3.43(4) no 2_666
H12A O3 2.94(3) no 2_667
H12A C10 3.43(3) no 2_667
H12A C12 3.36(3) no 2_676
H12A H1 2.94(4) no 1_665
H12A H11A 3.49(4) no 2_667
H12A H11B 3.48(4) no 2_667
H12A H9 3.34(4) no 1_565
H12A H12A 3.34(4) no 2_676
H12A H12B 3.44(4) no 2_676
H12A H12C 2.75(4) no 2_676
H12B C1 3.03(3) no 1_565
H12B C3 2.83(3) no 1_565
H12B C5 3.40(3) no 1_565
H12B H1 3.19(4) no 1_565
H12B H1 3.57(4) no 2_566
H12B H2 2.96(4) no 2_566
H12B H3 2.87(4) no 1_565
H12B H11A 3.19(5) no 2_567
H12B H12A 3.44(4) no 2_676
H12B H12C 3.26(4) no 2_676
H12C C2 3.54(3) no 2_666
H12C C4 3.00(3) no 2_666
H12C C6 3.06(3) no 2_666
H12C C8 3.55(3) no 2_666
H12C C12 3.20(3) no 2_676
H12C H1 3.27(4) no 2_566
H12C H2 3.16(4) no 2_566
H12C H4 3.14(4) no 2_666
H12C H9 3.43(4) no 2_666
H12C H12A 2.75(4) no 2_676
H12C H12B 3.26(4) no 2_676
H12C H12C 3.06(4) no 2_676
H13A O3 2.89(3) no 2_657
H13A C3 3.55(2) no 2_657
H13A C7 3.56(3) no 2_657
H13A H3 3.34(3) no 1_655
H13A H3 2.73(3) no 2_657
H13A H11A 3.59(5) no 1_655
H13A H7 2.66(3) no 2_657
H13A H11C 3.38(4) no 1_655
H13B O1 2.81(3) no 2_667
H13B O2 3.26(3) no 2_667
H13B O4 3.16(3) no 2_667
H13B N1 3.55(3) no 2_667
H13B C8 3.35(3) no 2_667
H13B H11C 3.06(4) no 1_655
H13B H13B 3.02(3) no 2_667
H13C O2 3.20(3) no 1_655
H13C O2 3.34(2) no 2_667
H13C C3 3.21(2) no 1_655
H13C C5 3.48(3) no 1_655
H13C C10 3.28(3) no 1_655
H13C C11 3.30(3) no 1_655
H13C C11 3.29(2) no 2_667
H13C H3 3.24(3) no 1_655
H13C H11A 3.55(4) no 1_655
H13C H11B 2.83(4) no 2_667
H13C H11C 2.69(4) no 1_655
H13C H11C 2.88(4) no 2_667

loop_
_geom_torsion_atom_site_label_1
_geom_torsion_atom_site_label_2
_geom_torsion_atom_site_label_3
_geom_torsion_atom_site_label_4
_geom_torsion
_geom_torsion_publ_flag
C8 O1 C9 C7 -45.03(17) no
C8 O1 C9 C13 -170.85(11) no
C9 O1 C8 N1 -174.18(13) no
C9 O1 C8 C6 10.27(19) no
C7 O2 C10 O3 5.0(3) no
C7 O2 C10 C11 -175.99(12) no
C10 O2 C7 C5 117.34(15) no
C10 O2 C7 C9 -122.03(15) no
C12 O4 N1 C8 -175.80(15) no
O4 N1 C8 O1 2.7(2) no
O4 N1 C8 C6 178.33(11) no
C2 C1 C3 C5 0.7(3) no
C3 C1 C2 C4 -0.4(3) no
C1 C2 C4 C6 -0.9(3) no
C1 C3 C5 C6 0.2(3) no
C1 C3 C5 C7 179.72(15) no
C2 C4 C6 C5 1.9(3) no
C2 C4 C6 C8 -175.36(15) no
C3 C5 C6 C4 -1.5(3) no
C3 C5 C6 C8 175.77(13) no
C3 C5 C7 O2 -90.31(18) no
C3 C5 C7 C9 150.05(14) no
C6 C5 C7 O2 89.20(16) no
C6 C5 C7 C9 -30.44(19) no
C7 C5 C6 C4 178.97(12) no
C7 C5 C6 C8 -3.8(2) no
C4 C6 C8 O1 -167.04(14) no
C4 C6 C8 N1 17.3(3) no
C5 C6 C8 O1 15.7(2) no
C5 C6 C8 N1 -159.97(13) no
O2 C7 C9 O1 -65.15(16) no
O2 C7 C9 C13 55.63(16) no
C5 C7 C9 O1 53.79(17) no
C5 C7 C9 C13 174.58(12) no
